data_4320906
loop_
_publ_author_name
'Philip E. Collier'
'Stephen M. Pugh'
'Howard S. C. Clark'
'Jason B. Love'
'Alexander J. Blake'
'F. Geoffrey N. Cloke'
'Philip Mountford'

_publ_contact_author
;
 Dr P. Mountford           
 Inorganic Chemistry Laboratory
 South Parks Road
 Oxford
 OX1 3QR
 UK
;
_publ_contact_author_email Philip.Mountford@chem.ox.ac.uk
_publ_contact_author_fax '+44 1865 272690'
_publ_contact_author_phone '+44 1865 272679'
_publ_section_title
;
 Titanium and Niobium Imido Complexes Derived from Diamidoamine Ligands
;
_journal_name_full 'Inorganic Chemistry'
_journal_page_first 2001
_journal_page_last 2005
_journal_paper_doi 10.1021/ic991014c
_journal_volume 39
_journal_year 2000
_chemical_compound_source
;
?
;
_chemical_formula_moiety ' C22 H49 N5 Si3 Ti1 '
_chemical_formula_sum 'C22 H49 N5 Si3 Ti'
_chemical_formula_weight 515.83
_chemical_name_systematic
;
 [Ti(NBu-t){Me3SiN(CH2CH2NSiMe3)2}(py)]
;
_space_group_IT_number 14
_symmetry_cell_setting monoclinic
_symmetry_space_group_name_Hall '-P 2ybc'
_symmetry_space_group_name_H-M 'P 1 21/c 1'
_atom_sites_solution_hydrogens geom
_atom_sites_solution_primary direct
_cell_angle_alpha 90
_cell_angle_beta 102.26(4)
_cell_angle_gamma 90
_cell_formula_units_Z 4
_cell_length_a 9.857(4)
_cell_length_b 19.382(4)
_cell_length_c 16.339(5)
_cell_measurement_reflns_used 36
_cell_measurement_temperature 150(1)
_cell_measurement_theta_max 17.5
_cell_measurement_theta_min 12.5
_cell_volume 3050.3(17)
_computing_cell_refinement 'STADI4 (Stoe & Cie 1995a)'
_computing_data_collection 'STADI4 (Stoe & Cie 1995a)'
_computing_data_reduction
;
 X-RED (Stoe & Cie, 1995b)
 CRYSTALS (Watkin et al, 1996)
;
_computing_molecular_graphics 'CAMERON (Watkin, Prout and Pearce, 1996)'
_computing_publication_material
;
 CRYSTALS Issue 10 (Watkin et al, 1996)
;
_computing_structure_refinement
;
 CRYSTALS Issue 10 (Watkin et al, 1996)
;
_computing_structure_solution 'SiR92 (Altomare, et al, 1994)'
_diffrn_ambient_temperature 150(1)
_diffrn_measurement_device 'STOE STADI4 4-circle-diffractometer D092'
_diffrn_measurement_method
; Scan width (omega) = 2.45 - 2.59, scan ratio 2theta:omega = 1.00
  I(Net) and sigma(I) calculated according to Blessing (1987)
;
_diffrn_radiation_collimation '0.8 mm'
_diffrn_radiation_detector 'NaI(Tl) scintillation counter'
_diffrn_radiation_monochromator 'planar graphite'
_diffrn_radiation_polarisn_norm 90
_diffrn_radiation_source 'fine-focus sealed tube'
_diffrn_radiation_type 'Mo K\a'
_diffrn_radiation_wavelength 0.71073
_diffrn_reflns_av_R_equivalents 0.00
_diffrn_reflns_limit_h_max 11
_diffrn_reflns_limit_h_min -11
_diffrn_reflns_limit_k_max 23
_diffrn_reflns_limit_k_min 0
_diffrn_reflns_limit_l_max 19
_diffrn_reflns_limit_l_min 0
_diffrn_reflns_number 5382
_diffrn_reflns_theta_max 25.14
_diffrn_reflns_theta_min 2.55
_diffrn_standards_decay_% 9.9
_diffrn_standards_interval_time 60
_diffrn_standards_number 3
_exptl_absorpt_coefficient_mu 0.41
_exptl_absorpt_correction_T_max 0.8710
_exptl_absorpt_correction_T_min 0.6783
_exptl_absorpt_correction_type empirical
_exptl_absorpt_process_details
;
    Psi Scan Reflections used    Mu * R = 0.09  

    H   K   L   2Theta   Chi   Imin/Imax
    1  -3  -1     7.7   -73.0    0.737
   -1   4   1     9.5    74.1    0.773
    2  -5  -1    13.4   -80.1    0.834
    1  -7  -1    15.3   -70.2    0.691
    2  -8  -1    18.7   -80.8    0.779
   -2   8   2    19.0    74.1    0.752
    3  -9  -1    22.7   -85.7    0.783
    3 -10  -1    24.5   -85.4    0.830
   -4   9   3    25.5    73.5    0.799
    3 -11  -2    26.4   -79.4    0.770
    4 -13  -2    32.2   -82.6    0.839
;
_exptl_crystal_colour yellow
_exptl_crystal_density_diffrn 1.12
_exptl_crystal_density_meas ?
_exptl_crystal_description lozenge
_exptl_crystal_F_000 1120
_exptl_crystal_size_max 0.580
_exptl_crystal_size_mid 0.437
_exptl_crystal_size_min 0.180
_refine_diff_density_max 0.61
_refine_diff_density_min -0.75
_refine_ls_abs_structure_Flack 'not refined'
_refine_ls_extinction_coef 'not refined'
_refine_ls_extinction_method None
_refine_ls_goodness_of_fit_all 0.7200
_refine_ls_hydrogen_treatment 'riding model'
_refine_ls_matrix_type full
_refine_ls_number_parameters 280
_refine_ls_number_reflns 4943
_refine_ls_number_restraints 0
_refine_ls_R_factor_all 0.0722
_refine_ls_R_factor_obs 0.062
_refine_ls_shift/esd_max 0.069901
_refine_ls_structure_factor_coef F**2
_refine_ls_weighting_scheme 'Chebychev polynomial'
_refine_ls_wR_factor_all 0.1231
_refine_ls_wR_factor_obs 0.111
_reflns_d_resolution_high 0.841
_reflns_d_resolution_low 7.972
_reflns_limit_h_max 11
_reflns_limit_h_min -11
_reflns_limit_k_max 23
_reflns_limit_k_min 0
_reflns_limit_l_max 19
_reflns_limit_l_min 0
_reflns_number_observed 4306
_reflns_number_total 5382
_reflns_observed_criterion >2.00\s(I)
_cod_data_source_file ic991014c_2.cif
_cod_data_source_block COMPOUND_1
_cod_depositor_comments
;
The following automatic conversions were performed:

'_exptl_crystal_density_meas' value 'not measured' was changed to '?'
- the value is perceived as not measured.

Automatic conversion script
Id: cif_fix_values 3008 2015-01-20 13:52:24Z robertas 

The following automatic conversions were performed:

'_atom_sites_solution_primary' value 'direct methods' was changed to
'direct'.

'_atom_sites_solution_hydrogens' value 'geometric' was changed to
'geom'.

Automatic conversion script
Id: cif_fix_values 6452 2018-10-05 10:23:21Z andrius 
;
_cod_original_cell_volume 3050.4(14)
_cod_original_sg_symbol_H-M 'P 1 21/c 1 '
_cod_original_formula_sum ' C22 H49 N5 Si3 Ti1 '
_cod_database_code 4320906

loop_
_symmetry_equiv_pos_as_xyz
x,y,z
-x,-y,-z
-x,y+1/2,-z+1/2
x,-y+1/2,z+1/2

loop_
_atom_site_aniso_label
_atom_site_aniso_U_11
_atom_site_aniso_U_22
_atom_site_aniso_U_33
_atom_site_aniso_U_23
_atom_site_aniso_U_13
_atom_site_aniso_U_12
Ti1 0.0133(3) 0.0234(3) 0.0159(3) -0.0012(3) 0.0022(2) 0.0014(2)
N1 0.020(2) 0.030(2) 0.017(1) -0.004(1) 0.001(1) 0.003(1)
N2 0.019(2) 0.025(2) 0.020(2) -0.003(1) 0.003(1) 0.001(1)
N3 0.014(1) 0.025(2) 0.021(2) 0.004(1) 0.001(1) 0.001(1)
N4 0.018(2) 0.025(2) 0.026(2) 0.001(1) 0.007(1) 0.003(1)
N5 0.019(2) 0.028(2) 0.023(2) 0.003(1) 0.002(1) 0.004(1)
Si1 0.0174(5) 0.0291(6) 0.0287(6) -0.0039(4) 0.0020(4) -0.0009(4)
Si2 0.0197(5) 0.0288(6) 0.0238(5) 0.0014(4) -0.0035(4) 0.0028(4)
Si3 0.0238(6) 0.0262(6) 0.0279(6) 0.0055(5) 0.0075(4) -0.0015(4)
C1 0.029(2) 0.029(2) 0.022(2) 0.004(2) 0.009(2) 0.006(2)
C2 0.053(3) 0.043(3) 0.023(2) -0.002(2) 0.018(2) -0.000(2)
C3 0.036(2) 0.048(3) 0.038(2) -0.013(2) 0.009(2) 0.010(2)
C4 0.048(3) 0.035(2) 0.027(2) -0.004(2) 0.011(2) 0.004(2)
C5 0.034(3) 0.062(3) 0.043(3) -0.007(2) -0.010(2) -0.001(2)
C6 0.015(2) 0.045(3) 0.049(3) -0.003(2) 0.012(2) 0.000(2)
C7 0.031(2) 0.038(2) 0.051(3) -0.002(2) 0.008(2) -0.001(2)
C8 0.017(2) 0.024(2) 0.022(2) -0.001(2) 0.002(1) -0.001(1)
C9 0.021(2) 0.029(2) 0.026(2) 0.002(2) 0.006(2) 0.009(2)
C10 0.035(2) 0.043(3) 0.041(3) -0.009(2) -0.009(2) 0.010(2)
C11 0.034(2) 0.040(2) 0.024(2) 0.006(2) 0.006(2) 0.001(2)
C12 0.030(2) 0.050(3) 0.039(2) -0.001(2) -0.005(2) 0.018(2)
C13 0.015(2) 0.028(2) 0.048(3) 0.007(2) 0.004(2) 0.001(2)
C14 0.020(2) 0.030(2) 0.044(2) 0.007(2) 0.018(2) 0.003(2)
C15 0.045(3) 0.049(3) 0.043(3) -0.001(2) 0.001(2) -0.018(2)
C16 0.045(3) 0.050(3) 0.044(3) 0.021(2) 0.023(2) 0.013(2)
C17 0.040(3) 0.029(2) 0.037(2) 0.004(2) 0.011(2) 0.001(2)
C18 0.033(2) 0.034(2) 0.023(2) -0.000(2) 0.008(2) 0.005(2)
C19 0.044(3) 0.056(3) 0.024(2) 0.001(2) 0.002(2) -0.010(2)
C20 0.039(3) 0.044(3) 0.033(2) 0.010(2) -0.016(2) -0.008(2)
C21 0.022(2) 0.050(3) 0.037(2) 0.008(2) -0.003(2) 0.005(2)
C22 0.020(2) 0.040(2) 0.034(2) 0.001(2) 0.006(2) 0.005(2)

loop_
_atom_site_label
_atom_site_fract_x
_atom_site_fract_y
_atom_site_fract_z
_atom_site_U_iso_or_equiv
_atom_site_occupancy
_atom_site_thermal_displace_type
Ti1 0.72777(6) 0.15258(3) 0.22263(4) 0.0176 1.0000 Uani
N1 0.7911(3) 0.1129(2) 0.1444(2) 0.0227 1.0000 Uani
N2 0.7946(3) 0.2486(2) 0.2460(2) 0.0213 1.0000 Uani
N3 0.5225(3) 0.2174(2) 0.1705(2) 0.0205 1.0000 Uani
N4 0.5851(3) 0.0987(2) 0.2701(2) 0.0227 1.0000 Uani
N5 0.8875(3) 0.1176(2) 0.3326(2) 0.0238 1.0000 Uani
Si1 0.9353(1) 0.29965(6) 0.24452(7) 0.0255 1.0000 Uani
Si2 0.4861(1) 0.23566(6) 0.06101(7) 0.0253 1.0000 Uani
Si3 0.5688(1) 0.01122(6) 0.27982(7) 0.0257 1.0000 Uani
C1 0.8388(4) 0.0742(2) 0.0796(2) 0.0259 1.0000 Uani
C2 0.8338(5) 0.1202(2) 0.0024(2) 0.0380 1.0000 Uani
C3 0.9908(5) 0.0514(2) 0.1122(3) 0.0404 1.0000 Uani
C4 0.7512(5) 0.0103(2) 0.0538(3) 0.0362 1.0000 Uani
C5 1.0618(5) 0.2997(3) 0.3477(3) 0.0492 1.0000 Uani
C6 1.0284(4) 0.2668(2) 0.1646(3) 0.0355 1.0000 Uani
C7 0.8835(5) 0.3918(2) 0.2193(3) 0.0400 1.0000 Uani
C8 0.6870(3) 0.2745(2) 0.2876(2) 0.0214 1.0000 Uani
C9 0.5512(4) 0.2817(2) 0.2228(2) 0.0254 1.0000 Uani
C10 0.4482(5) 0.1545(2) 0.0020(3) 0.0422 1.0000 Uani
C11 0.6341(4) 0.2819(2) 0.0335(2) 0.0325 1.0000 Uani
C12 0.3309(4) 0.2930(2) 0.0361(3) 0.0415 1.0000 Uani
C13 0.4071(4) 0.1765(2) 0.1946(3) 0.0305 1.0000 Uani
C14 0.4601(4) 0.1383(2) 0.2750(3) 0.0297 1.0000 Uani
C15 0.4399(5) -0.0265(3) 0.1898(3) 0.0468 1.0000 Uani
C16 0.5091(5) -0.0103(3) 0.3782(3) 0.0445 1.0000 Uani
C17 0.7366(5) -0.0340(2) 0.2852(3) 0.0350 1.0000 Uani
C18 0.8593(4) 0.1161(2) 0.4092(2) 0.0297 1.0000 Uani
C19 0.9557(5) 0.0977(2) 0.4792(3) 0.0418 1.0000 Uani
C20 1.0874(5) 0.0791(2) 0.4706(3) 0.0422 1.0000 Uani
C21 1.1182(4) 0.0812(2) 0.3932(3) 0.0378 1.0000 Uani
C22 1.0165(4) 0.1009(2) 0.3258(3) 0.0312 1.0000 Uani
H21 0.8650(5) 0.0940(2) -0.0399(2) 0.0510 1.0000 Uiso
H22 0.8925(5) 0.1598(2) 0.0169(2) 0.0510 1.0000 Uiso
H23 0.7400(5) 0.1351(2) -0.0186(2) 0.0510 1.0000 Uiso
H31 1.0220(5) 0.0260(2) 0.0693(3) 0.0535 1.0000 Uiso
H32 1.0485(5) 0.0913(2) 0.1271(3) 0.0535 1.0000 Uiso
H33 0.9962(5) 0.0226(2) 0.1606(3) 0.0535 1.0000 Uiso
H41 0.7855(5) -0.0134(2) 0.0107(3) 0.0466 1.0000 Uiso
H42 0.7570(5) -0.0196(2) 0.1012(3) 0.0466 1.0000 Uiso
H43 0.6562(5) 0.0233(2) 0.0328(3) 0.0466 1.0000 Uiso
H51 1.1389(5) 0.3289(3) 0.3440(3) 0.0653 1.0000 Uiso
H52 1.0177(5) 0.3166(3) 0.3908(3) 0.0653 1.0000 Uiso
H53 1.0942(5) 0.2535(3) 0.3610(3) 0.0653 1.0000 Uiso
H61 1.1076(4) 0.2953(2) 0.1633(3) 0.0445 1.0000 Uiso
H62 1.0585(4) 0.2203(2) 0.1785(3) 0.0445 1.0000 Uiso
H63 0.9666(4) 0.2674(2) 0.1106(3) 0.0445 1.0000 Uiso
H71 0.9651(5) 0.4188(2) 0.2188(3) 0.0560 1.0000 Uiso
H72 0.8377(5) 0.4095(2) 0.2612(3) 0.0560 1.0000 Uiso
H73 0.8218(5) 0.3944(2) 0.1653(3) 0.0560 1.0000 Uiso
H81 0.7151(3) 0.3184(2) 0.3130(2) 0.0300 1.0000 Uiso
H82 0.6741(3) 0.2424(2) 0.3300(2) 0.0300 1.0000 Uiso
H91 0.5587(4) 0.3201(2) 0.1868(2) 0.0324 1.0000 Uiso
H92 0.4763(4) 0.2897(2) 0.2508(2) 0.0324 1.0000 Uiso
H101 0.4284(5) 0.1639(2) -0.0570(3) 0.0558 1.0000 Uiso
H102 0.5272(5) 0.1245(2) 0.0159(3) 0.0558 1.0000 Uiso
H103 0.3693(5) 0.1327(2) 0.0168(3) 0.0558 1.0000 Uiso
H111 0.6146(4) 0.2917(2) -0.0254(2) 0.0417 1.0000 Uiso
H112 0.6494(4) 0.3243(2) 0.0644(2) 0.0417 1.0000 Uiso
H113 0.7156(4) 0.2536(2) 0.0477(2) 0.0417 1.0000 Uiso
H121 0.3097(4) 0.3033(2) -0.0227(3) 0.0530 1.0000 Uiso
H122 0.3497(4) 0.3351(2) 0.0675(3) 0.0530 1.0000 Uiso
H123 0.2533(4) 0.2700(2) 0.0510(3) 0.0530 1.0000 Uiso
H131 0.3330(4) 0.2070(2) 0.2007(3) 0.0393 1.0000 Uiso
H132 0.3733(4) 0.1437(2) 0.1511(3) 0.0393 1.0000 Uiso
H141 0.4819(4) 0.1712(2) 0.3198(3) 0.0413 1.0000 Uiso
H142 0.3899(4) 0.1073(2) 0.2855(3) 0.0413 1.0000 Uiso
H151 0.4341(5) -0.0754(3) 0.1974(3) 0.0605 1.0000 Uiso
H152 0.4695(5) -0.0173(3) 0.1385(3) 0.0605 1.0000 Uiso
H153 0.3503(5) -0.0061(3) 0.1872(3) 0.0605 1.0000 Uiso
H161 0.5000(5) -0.0594(3) 0.3824(3) 0.0616 1.0000 Uiso
H162 0.5765(5) 0.0063(3) 0.4255(3) 0.0616 1.0000 Uiso
H163 0.4211(5) 0.0112(3) 0.3776(3) 0.0616 1.0000 Uiso
H171 0.7230(5) -0.0828(2) 0.2899(3) 0.0489 1.0000 Uiso
H172 0.8026(5) -0.0181(2) 0.3333(3) 0.0489 1.0000 Uiso
H173 0.7709(5) -0.0247(2) 0.2355(3) 0.0489 1.0000 Uiso
H181 0.7676(4) 0.1287(2) 0.4150(2) 0.0342 1.0000 Uiso
H191 0.9324(5) 0.0982(2) 0.5334(3) 0.0482 1.0000 Uiso
H201 1.1564(5) 0.0649(2) 0.5184(3) 0.0517 1.0000 Uiso
H211 1.2088(4) 0.0686(2) 0.3855(3) 0.0467 1.0000 Uiso
H221 1.0625(4) 0.0988(2) 0.2796(3) 0.0392 1.0000 Uiso

loop_
_atom_type_symbol
_atom_type_scat_dispersion_real
_atom_type_scat_dispersion_imag
_atom_type_scat_Cromer_Mann_a1
_atom_type_scat_Cromer_Mann_b1
_atom_type_scat_Cromer_Mann_a2
_atom_type_scat_Cromer_Mann_b2
_atom_type_scat_Cromer_Mann_a3
_atom_type_scat_Cromer_Mann_b3
_atom_type_scat_Cromer_Mann_a4
_atom_type_scat_Cromer_Mann_b4
_atom_type_scat_Cromer_Mann_c
_atom_type_scat_source
'C   ' 0.0020 0.0020 2.3100 20.8439 1.0200 10.2075 1.5886 0.5687 0.8650 51.6512 0.2156 International_Tables_Vol_IV_Table_2.2B
'H   ' 0.0000 0.0000 0.4930 10.5109 0.3229 26.1257 0.1402 3.1424 0.0408 57.7997 0.0030 International_Tables_Vol_IV_Table_2.2B
'N   ' 0.0040 0.0030 12.2126 0.0057 3.1322 9.8933 2.0125 28.9975 1.1663 0.5826 -11.5290 International_Tables_Vol_IV_Table_2.2B
'Si  ' 0.0720 0.0710 6.2915 2.4386 3.0353 32.3337 1.9891 0.6785 1.5410 81.6937 1.1407 International_Tables_Vol_IV_Table_2.2B
'ti  ' 0.2480 0.4460 9.7595 7.8508 7.3558 0.5000 1.6991 35.6338 1.9021 116.1050 1.2807 International_Tables_Vol_IV_Table_2.2B

loop_
_geom_angle_atom_site_label_1
_geom_angle_site_symmetry_1
_geom_angle_atom_site_label_2
_geom_angle_site_symmetry_2
_geom_angle_atom_site_label_3
_geom_angle_site_symmetry_3
_geom_angle
_geom_angle_publ_flag
N1 . Ti1 . N2 . 113.8(1) yes
N1 . Ti1 . N3 . 112.6(1) yes
N2 . Ti1 . N3 . 78.2(1) yes
N1 . Ti1 . N4 . 116.3(1) yes
N2 . Ti1 . N4 . 129.6(1) yes
N3 . Ti1 . N4 . 78.7(1) yes
N1 . Ti1 . N5 . 99.1(1) yes
N2 . Ti1 . N5 . 88.9(1) yes
N3 . Ti1 . N5 . 148.3(1) yes
N4 . Ti1 . N5 . 87.9(1) yes
Ti1 . N1 . C1 . 175.2(3) yes
Ti1 . N2 . Si1 . 141.1(2) yes
Ti1 . N2 . C8 . 99.6(2) yes
Si1 . N2 . C8 . 118.5(2) yes
Ti1 . N3 . Si2 . 116.0(1) yes
Ti1 . N3 . C9 . 101.0(2) yes
Si2 . N3 . C9 . 112.3(2) yes
Ti1 . N3 . C13 . 105.1(2) yes
Si2 . N3 . C13 . 111.4(2) yes
C9 . N3 . C13 . 110.4(3) yes
Ti1 . N4 . Si3 . 129.1(2) yes
Ti1 . N4 . C14 . 114.1(2) yes
Si3 . N4 . C14 . 114.6(2) yes
Ti1 . N5 . C18 . 120.6(3) yes
Ti1 . N5 . C22 . 121.8(3) yes
C18 . N5 . C22 . 117.5(3) yes
N2 . Si1 . C5 . 112.0(2) yes
N2 . Si1 . C6 . 109.5(2) yes
C5 . Si1 . C6 . 107.4(2) yes
N2 . Si1 . C7 . 111.8(2) yes
C5 . Si1 . C7 . 107.2(2) yes
C6 . Si1 . C7 . 108.8(2) yes
N3 . Si2 . C10 . 109.3(2) yes
N3 . Si2 . C11 . 109.8(2) yes
C10 . Si2 . C11 . 111.7(2) yes
N3 . Si2 . C12 . 108.5(2) yes
C10 . Si2 . C12 . 109.2(2) yes
C11 . Si2 . C12 . 108.2(2) yes
N4 . Si3 . C15 . 112.0(2) yes
N4 . Si3 . C16 . 110.6(2) yes
C15 . Si3 . C16 . 107.6(2) yes
N4 . Si3 . C17 . 111.8(2) yes
C15 . Si3 . C17 . 107.5(2) yes
C16 . Si3 . C17 . 107.1(2) yes
N1 . C1 . C2 . 109.8(3) yes
N1 . C1 . C3 . 109.6(3) yes
C2 . C1 . C3 . 108.0(3) yes
N1 . C1 . C4 . 111.8(3) yes
C2 . C1 . C4 . 109.2(3) yes
C3 . C1 . C4 . 108.4(3) yes
N2 . C8 . C9 . 108.8(3) yes
N3 . C9 . C8 . 110.5(3) yes
N3 . C13 . C14 . 110.3(3) yes
N4 . C14 . C13 . 110.5(3) yes
N5 . C18 . C19 . 122.8(4) yes
C18 . C19 . C20 . 118.9(4) yes
C19 . C20 . C21 . 119.0(4) yes
C20 . C21 . C22 . 118.9(4) yes
N5 . C22 . C21 . 123.0(4) yes

loop_
_geom_bond_atom_site_label_1
_geom_bond_site_symmetry_1
_geom_bond_atom_site_label_2
_geom_bond_site_symmetry_2
_geom_bond_distance
_geom_bond_publ_flag
Ti1 . N1 . 1.718(3) yes
Ti1 . N2 . 1.983(3) yes
Ti1 . N3 . 2.381(3) yes
Ti1 . N4 . 2.033(3) yes
Ti1 . N5 . 2.228(3) yes
N1 . C1 . 1.456(5) yes
N2 . Si1 . 1.708(3) yes
N2 . C8 . 1.466(4) yes
N3 . Si2 . 1.783(3) yes
N3 . C9 . 1.503(5) yes
N3 . C13 . 1.506(5) yes
N4 . Si3 . 1.713(3) yes
N4 . C14 . 1.469(4) yes
N5 . C18 . 1.340(5) yes
N5 . C22 . 1.339(5) yes
Si1 . C5 . 1.873(4) yes
Si1 . C6 . 1.862(4) yes
Si1 . C7 . 1.879(4) yes
Si2 . C10 . 1.841(4) yes
Si2 . C11 . 1.847(4) yes
Si2 . C12 . 1.864(4) yes
Si3 . C15 . 1.876(4) yes
Si3 . C16 . 1.873(4) yes
Si3 . C17 . 1.858(4) yes
C1 . C2 . 1.538(5) yes
C1 . C3 . 1.545(5) yes
C1 . C4 . 1.518(6) yes
C8 . C9 . 1.528(5) yes
C13 . C14 . 1.502(5) yes
C18 . C19 . 1.370(6) yes
C19 . C20 . 1.383(7) yes
C20 . C21 . 1.363(6) yes
C21 . C22 . 1.376(5) yes
